data_1503695
loop_
_publ_author_name
'Chen, Wen-Hao'
'Qi, Huan-Yang'
'Shi, Yan-Ping'

_publ_section_title
;
 24-Hydroxyoleanane-type triterpenes from the aerial parts and roots of
 Oxytropis falcata.
;
_journal_issue 8
_journal_name_full 'Journal of natural products'
_journal_page_first 1410
_journal_page_last 1413
_journal_paper_doi 10.1021/np900199x
_journal_volume 72
_journal_year 2009
_chemical_formula_sum 'C31 H50 O4'
_chemical_formula_weight 486.71
_chemical_name_systematic
; 
 ? 
;
_space_group_IT_number 5
_symmetry_space_group_name_Hall 'C 2y'
_symmetry_space_group_name_H-M 'C 1 2 1'
_atom_sites_solution_hydrogens geom
_atom_sites_solution_primary direct
_atom_sites_solution_secondary difmap
_audit_creation_method SHELXL-97
_cell_angle_alpha 90.00
_cell_angle_beta 97.604(2)
_cell_angle_gamma 90.00
_cell_formula_units_Z 4
_cell_length_a 12.3341(10)
_cell_length_b 7.3877(10)
_cell_length_c 30.799(3)
_cell_measurement_temperature 294(2)
_cell_volume 2781.7(5)
_computing_structure_refinement 'SHELXL-97 (Sheldrick, 1997)'
_computing_structure_solution 'SHELXS-97 (Sheldrick, 1990)'
_diffrn_ambient_temperature 294(2)
_diffrn_measured_fraction_theta_full 0.997
_diffrn_measured_fraction_theta_max 0.997
_diffrn_radiation_monochromator graphite
_diffrn_radiation_source 'fine-focus sealed tube'
_diffrn_radiation_type MoK\a
_diffrn_radiation_wavelength 0.71073
_diffrn_reflns_av_R_equivalents 0.0151
_diffrn_reflns_av_sigmaI/netI 0.0259
_diffrn_reflns_limit_h_max 11
_diffrn_reflns_limit_h_min -14
_diffrn_reflns_limit_k_max 8
_diffrn_reflns_limit_k_min -7
_diffrn_reflns_limit_l_max 32
_diffrn_reflns_limit_l_min -37
_diffrn_reflns_number 7331
_diffrn_reflns_theta_full 25.50
_diffrn_reflns_theta_max 25.50
_diffrn_reflns_theta_min 0.67
_exptl_absorpt_coefficient_mu 0.074
_exptl_absorpt_correction_T_max 0.9853
_exptl_absorpt_correction_T_min 0.9824
_exptl_crystal_density_diffrn 1.162
_exptl_crystal_density_method 'not measured'
_exptl_crystal_F_000 1072
_exptl_crystal_size_max 0.24
_exptl_crystal_size_mid 0.22
_exptl_crystal_size_min 0.20
_refine_diff_density_max 0.180
_refine_diff_density_min -0.137
_refine_diff_density_rms 0.034
_refine_ls_abs_structure_details 'Flack H D (1983), Acta Cryst. A39, 876-881'
_refine_ls_abs_structure_Flack -0.8(11)
_refine_ls_extinction_coef 0.0062(7)
_refine_ls_extinction_expression Fc^*^=kFc[1+0.001xFc^2^\l^3^/sin(2\q)]^-1/4^
_refine_ls_extinction_method SHELXL
_refine_ls_goodness_of_fit_ref 1.374
_refine_ls_hydrogen_treatment mixed
_refine_ls_matrix_type full
_refine_ls_number_parameters 326
_refine_ls_number_reflns 4759
_refine_ls_number_restraints 1
_refine_ls_restrained_S_all 1.373
_refine_ls_R_factor_all 0.0428
_refine_ls_R_factor_gt 0.0377
_refine_ls_shift/su_max 0.000
_refine_ls_shift/su_mean 0.000
_refine_ls_structure_factor_coef Fsqd
_refine_ls_weighting_details 'calc w=1/[\s^2^(Fo^2^)+(0.0469P)^2^+0.0000P] where P=(Fo^2^+2Fc^2^)/3'
_refine_ls_weighting_scheme calc
_refine_ls_wR_factor_gt 0.0950
_refine_ls_wR_factor_ref 0.1047
_reflns_number_gt 4322
_reflns_number_total 4759
_reflns_threshold_expression >2sigma(I)
_cod_data_source_file np900199x_si_003.cif
_cod_data_source_block c2
_cod_database_code 1503695

loop_
_symmetry_equiv_pos_as_xyz
'x, y, z'
'-x, y, -z'
'x+1/2, y+1/2, z'
'-x+1/2, y+1/2, -z'

loop_
_atom_site_label
_atom_site_type_symbol
_atom_site_fract_x
_atom_site_fract_y
_atom_site_fract_z
_atom_site_U_iso_or_equiv
_atom_site_adp_type
_atom_site_occupancy
_atom_site_symmetry_multiplicity
_atom_site_calc_flag
_atom_site_refinement_flags
C1 C -0.00867(16) -0.2309(3) 0.86393(6) 0.0396(4) Uani 1 1 d .
H1A H -0.0826 -0.2735 0.8549 0.048 Uiso 1 1 calc R
H1B H 0.0390 -0.2905 0.8457 0.048 Uiso 1 1 calc R
C2 C 0.02606(16) -0.2836(3) 0.91164(6) 0.0421(5) Uani 1 1 d .
H2A H -0.0235 -0.2294 0.9299 0.051 Uiso 1 1 calc R
H2B H 0.0219 -0.4141 0.9146 0.051 Uiso 1 1 calc R
C3 C 0.14094(16) -0.2212(3) 0.92682(6) 0.0433(5) Uani 1 1 d .
H3 H 0.1879 -0.2751 0.9070 0.052 Uiso 1 1 calc R
C4 C 0.15513(14) -0.0155(3) 0.92443(5) 0.0374(4) Uani 1 1 d .
C5 C 0.10973(14) 0.0461(3) 0.87695(5) 0.0336(4) Uani 1 1 d .
H5 H 0.1605 -0.0081 0.8587 0.040 Uiso 1 1 calc R
C6 C 0.11726(16) 0.2483(3) 0.86816(6) 0.0425(5) Uani 1 1 d .
H6A H 0.0569 0.3103 0.8790 0.051 Uiso 1 1 calc R
H6B H 0.1849 0.2955 0.8837 0.051 Uiso 1 1 calc R
C7 C 0.11366(16) 0.2841(3) 0.81946(6) 0.0417(5) Uani 1 1 d .
H7A H 0.1793 0.2345 0.8099 0.050 Uiso 1 1 calc R
H7B H 0.1147 0.4139 0.8148 0.050 Uiso 1 1 calc R
C8 C 0.01353(14) 0.2045(2) 0.79061(5) 0.0334(4) Uani 1 1 d .
C9 C -0.00957(14) 0.0086(2) 0.80574(5) 0.0320(4) Uani 1 1 d .
H9 H 0.0501 -0.0644 0.7969 0.038 Uiso 1 1 calc R
C10 C -0.00442(13) -0.0256(2) 0.85648(5) 0.0311(4) Uani 1 1 d .
C11 C -0.11308(17) -0.0664(3) 0.77898(6) 0.0438(5) Uani 1 1 d .
H11A H -0.1128 -0.1973 0.7814 0.053 Uiso 1 1 calc R
H11B H -0.1765 -0.0216 0.7912 0.053 Uiso 1 1 calc R
C12 C -0.12335(15) -0.0153(3) 0.73136(6) 0.0404(5) Uani 1 1 d .
H12 H -0.1797 -0.0693 0.7128 0.049 Uiso 1 1 calc R
C13 C -0.05983(14) 0.0990(2) 0.71344(6) 0.0344(4) Uani 1 1 d .
C14 C 0.03723(14) 0.1926(3) 0.74114(6) 0.0347(4) Uani 1 1 d .
C15 C 0.05584(18) 0.3837(3) 0.72295(6) 0.0454(5) Uani 1 1 d .
H15A H 0.0012 0.4650 0.7319 0.054 Uiso 1 1 calc R
H15B H 0.1270 0.4270 0.7360 0.054 Uiso 1 1 calc R
C16 C 0.05031(19) 0.3919(3) 0.67327(6) 0.0507(5) Uani 1 1 d .
H16A H 0.1085 0.3183 0.6643 0.061 Uiso 1 1 calc R
H16B H 0.0618 0.5157 0.6645 0.061 Uiso 1 1 calc R
C17 C -0.06013(18) 0.3245(3) 0.64993(6) 0.0464(5) Uani 1 1 d .
C18 C -0.08061(16) 0.1278(3) 0.66405(6) 0.0391(5) Uani 1 1 d .
H18 H -0.1589 0.1060 0.6556 0.047 Uiso 1 1 calc R
C19 C -0.02139(18) -0.0134(3) 0.63875(6) 0.0461(5) Uani 1 1 d .
H19A H 0.0550 -0.0168 0.6512 0.055 Uiso 1 1 calc R
H19B H -0.0523 -0.1317 0.6431 0.055 Uiso 1 1 calc R
C20 C -0.02787(18) 0.0212(3) 0.58918(6) 0.0512(5) Uani 1 1 d .
C21 C 0.0229(2) 0.2064(4) 0.58320(7) 0.0611(6) Uani 1 1 d .
H21A H 0.0938 0.2190 0.6007 0.073 Uiso 1 1 calc R
H21B H 0.0296 0.2309 0.5527 0.073 Uiso 1 1 calc R
C22 C -0.0625(2) 0.3255(3) 0.59987(7) 0.0577(6) Uani 1 1 d .
H22 H -0.0564 0.4497 0.5893 0.069 Uiso 1 1 calc R
C23 C 0.27834(15) 0.0262(4) 0.93244(6) 0.0524(6) Uani 1 1 d .
H23A H 0.3125 -0.0179 0.9082 0.079 Uiso 1 1 calc R
H23B H 0.3104 -0.0322 0.9589 0.079 Uiso 1 1 calc R
H23C H 0.2890 0.1546 0.9352 0.079 Uiso 1 1 calc R
C24 C 0.09954(16) 0.0837(3) 0.95946(6) 0.0451(5) Uani 1 1 d .
H24A H 0.1122 0.2127 0.9572 0.054 Uiso 1 1 calc R
H24B H 0.0213 0.0633 0.9538 0.054 Uiso 1 1 calc R
C25 C -0.10113(14) 0.0581(3) 0.87660(6) 0.0407(4) Uani 1 1 d .
H25A H -0.1099 -0.0039 0.9033 0.061 Uiso 1 1 calc R
H25B H -0.1669 0.0462 0.8563 0.061 Uiso 1 1 calc R
H25C H -0.0868 0.1839 0.8827 0.061 Uiso 1 1 calc R
C26 C -0.08493(18) 0.3282(3) 0.79417(6) 0.0479(5) Uani 1 1 d .
H26A H -0.0682 0.4489 0.7857 0.072 Uiso 1 1 calc R
H26B H -0.1007 0.3289 0.8239 0.072 Uiso 1 1 calc R
H26C H -0.1474 0.2841 0.7752 0.072 Uiso 1 1 calc R
C27 C 0.14057(15) 0.0800(3) 0.73620(6) 0.0452(5) Uani 1 1 d .
H27A H 0.1558 0.0869 0.7065 0.068 Uiso 1 1 calc R
H27B H 0.1284 -0.0439 0.7436 0.068 Uiso 1 1 calc R
H27C H 0.2016 0.1271 0.7555 0.068 Uiso 1 1 calc R
C28 C -0.1523(2) 0.4452(3) 0.66170(8) 0.0650(7) Uani 1 1 d .
H28A H -0.1361 0.5692 0.6558 0.098 Uiso 1 1 calc R
H28B H -0.1589 0.4313 0.6922 0.098 Uiso 1 1 calc R
H28C H -0.2197 0.4110 0.6445 0.098 Uiso 1 1 calc R
C29 C -0.1454(2) 0.0618(3) 0.56999(6) 0.0562(6) Uani 1 1 d .
H29 H -0.1953 -0.0170 0.5835 0.067 Uiso 1 1 calc R
C30 C 0.0244(2) -0.1342(4) 0.56705(7) 0.0714(8) Uani 1 1 d .
H30A H 0.0298 -0.1026 0.5372 0.107 Uiso 1 1 calc R
H30B H -0.0198 -0.2408 0.5678 0.107 Uiso 1 1 calc R
H30C H 0.0962 -0.1571 0.5822 0.107 Uiso 1 1 calc R
C31 C -0.2705(3) 0.0605(5) 0.50497(10) 0.0943(10) Uani 1 1 d .
H31A H -0.2939 0.1814 0.5105 0.141 Uiso 1 1 calc R
H31B H -0.3169 -0.0247 0.5172 0.141 Uiso 1 1 calc R
H31C H -0.2750 0.0413 0.4740 0.141 Uiso 1 1 calc R
O1 O 0.17627(13) -0.2928(3) 0.96972(4) 0.0612(4) Uani 1 1 d .
H1 H 0.1685 -0.2157 0.9882 0.092 Uiso 1 1 calc R
O2 O 0.13905(11) 0.0251(3) 1.00326(4) 0.0577(4) Uani 1 1 d .
H2 H 0.1933 0.0843 1.0128 0.087 Uiso 1 1 calc R
O3 O -0.16451(13) 0.2459(2) 0.58050(5) 0.0623(4) Uani 1 1 d .
O4 O -0.16018(15) 0.0361(3) 0.52481(5) 0.0713(5) Uani 1 1 d .

loop_
_atom_site_aniso_label
_atom_site_aniso_U_11
_atom_site_aniso_U_22
_atom_site_aniso_U_33
_atom_site_aniso_U_23
_atom_site_aniso_U_13
_atom_site_aniso_U_12
C1 0.0422(11) 0.0423(11) 0.0345(10) -0.0026(8) 0.0051(8) -0.0068(9)
C2 0.0472(11) 0.0427(11) 0.0364(10) 0.0031(9) 0.0054(8) -0.0054(9)
C3 0.0392(10) 0.0611(14) 0.0298(10) 0.0007(9) 0.0052(8) 0.0055(9)
C4 0.0266(9) 0.0578(13) 0.0278(9) -0.0056(8) 0.0038(7) -0.0040(9)
C5 0.0303(9) 0.0435(11) 0.0283(9) -0.0074(8) 0.0080(7) -0.0061(8)
C6 0.0435(11) 0.0464(12) 0.0371(10) -0.0120(8) 0.0036(8) -0.0151(9)
C7 0.0475(11) 0.0390(11) 0.0382(10) -0.0040(8) 0.0045(8) -0.0159(9)
C8 0.0346(9) 0.0343(10) 0.0315(9) -0.0035(8) 0.0047(7) -0.0046(8)
C9 0.0314(9) 0.0365(10) 0.0287(9) -0.0042(7) 0.0059(7) -0.0075(8)
C10 0.0291(9) 0.0369(10) 0.0277(9) -0.0029(7) 0.0052(7) -0.0048(8)
C11 0.0441(11) 0.0541(13) 0.0320(10) -0.0001(8) 0.0012(8) -0.0201(9)
C12 0.0350(10) 0.0520(12) 0.0326(9) -0.0029(9) -0.0017(7) -0.0124(9)
C13 0.0326(10) 0.0376(10) 0.0329(10) -0.0022(8) 0.0043(7) -0.0024(8)
C14 0.0332(9) 0.0384(10) 0.0329(9) -0.0008(8) 0.0056(7) -0.0076(8)
C15 0.0516(12) 0.0438(11) 0.0404(11) 0.0011(9) 0.0051(9) -0.0150(10)
C16 0.0653(14) 0.0457(12) 0.0420(11) 0.0067(9) 0.0101(10) -0.0161(11)
C17 0.0572(13) 0.0422(11) 0.0388(10) 0.0061(9) 0.0031(9) -0.0037(10)
C18 0.0413(11) 0.0427(11) 0.0327(10) 0.0011(8) 0.0030(8) -0.0054(9)
C19 0.0593(13) 0.0467(12) 0.0318(10) 0.0019(9) 0.0042(9) 0.0004(10)
C20 0.0616(13) 0.0610(14) 0.0312(10) 0.0010(9) 0.0073(9) -0.0004(12)
C21 0.0744(16) 0.0780(17) 0.0321(11) 0.0043(11) 0.0112(10) -0.0132(14)
C22 0.0804(17) 0.0497(14) 0.0405(12) 0.0101(10) -0.0013(11) -0.0070(12)
C23 0.0333(10) 0.0887(17) 0.0353(10) -0.0072(11) 0.0051(8) -0.0105(11)
C24 0.0380(10) 0.0694(14) 0.0283(10) -0.0096(9) 0.0060(8) -0.0061(10)
C25 0.0346(10) 0.0519(12) 0.0367(10) -0.0018(9) 0.0086(8) -0.0009(9)
C26 0.0549(13) 0.0467(12) 0.0435(11) -0.0031(9) 0.0118(9) 0.0055(10)
C27 0.0367(10) 0.0609(13) 0.0387(11) -0.0033(10) 0.0080(8) -0.0044(10)
C28 0.0750(17) 0.0559(15) 0.0619(15) -0.0008(11) 0.0002(12) 0.0125(12)
C29 0.0688(15) 0.0625(15) 0.0356(11) 0.0018(10) 0.0003(10) -0.0027(12)
C30 0.0883(19) 0.0875(19) 0.0388(12) -0.0088(12) 0.0102(12) 0.0143(16)
C31 0.106(2) 0.100(2) 0.0646(18) -0.0121(17) -0.0351(16) 0.002(2)
O1 0.0591(9) 0.0820(12) 0.0392(8) 0.0143(8) -0.0057(7) 0.0080(9)
O2 0.0487(9) 0.0978(13) 0.0272(7) -0.0074(7) 0.0068(6) -0.0121(9)
O3 0.0728(11) 0.0628(11) 0.0457(9) 0.0010(7) -0.0127(7) 0.0055(9)
O4 0.0868(12) 0.0867(13) 0.0357(8) -0.0051(8) -0.0093(8) -0.0013(10)

loop_
_atom_type_symbol
_atom_type_description
_atom_type_scat_dispersion_real
_atom_type_scat_dispersion_imag
_atom_type_scat_source
C C 0.0033 0.0016 'International Tables Vol C Tables 4.2.6.8 and 6.1.1.4'
H H 0.0000 0.0000 'International Tables Vol C Tables 4.2.6.8 and 6.1.1.4'
O O 0.0106 0.0060 'International Tables Vol C Tables 4.2.6.8 and 6.1.1.4'

loop_
_geom_angle_atom_site_label_1
_geom_angle_atom_site_label_2
_geom_angle_atom_site_label_3
_geom_angle
C2 C1 C10 112.66(15)
C2 C1 H1A 109.1
C10 C1 H1A 109.1
C2 C1 H1B 109.1
C10 C1 H1B 109.1
H1A C1 H1B 107.8
C3 C2 C1 110.73(15)
C3 C2 H2A 109.5
C1 C2 H2A 109.5
C3 C2 H2B 109.5
C1 C2 H2B 109.5
H2A C2 H2B 108.1
O1 C3 C2 109.37(16)
O1 C3 C4 112.75(16)
C2 C3 C4 113.43(16)
O1 C3 H3 107.0
C2 C3 H3 107.0
C4 C3 H3 107.0
C3 C4 C23 107.90(17)
C3 C4 C24 111.98(16)
C23 C4 C24 108.34(15)
C3 C4 C5 107.74(15)
C23 C4 C5 108.41(14)
C24 C4 C5 112.33(16)
C6 C5 C10 109.57(15)
C6 C5 C4 115.42(15)
C10 C5 C4 118.19(14)
C6 C5 H5 103.9
C10 C5 H5 103.9
C4 C5 H5 103.9
C7 C6 C5 110.63(15)
C7 C6 H6A 109.5
C5 C6 H6A 109.5
C7 C6 H6B 109.5
C5 C6 H6B 109.5
H6A C6 H6B 108.1
C6 C7 C8 114.82(15)
C6 C7 H7A 108.6
C8 C7 H7A 108.6
C6 C7 H7B 108.6
C8 C7 H7B 108.6
H7A C7 H7B 107.5
C26 C8 C7 108.24(16)
C26 C8 C9 110.72(15)
C7 C8 C9 110.29(14)
C26 C8 C14 110.39(14)
C7 C8 C14 109.79(14)
C9 C8 C14 107.41(13)
C11 C9 C8 110.38(15)
C11 C9 C10 113.42(13)
C8 C9 C10 117.43(13)
C11 C9 H9 104.7
C8 C9 H9 104.7
C10 C9 H9 104.7
C1 C10 C25 106.97(15)
C1 C10 C5 108.81(15)
C25 C10 C5 113.96(14)
C1 C10 C9 108.00(14)
C25 C10 C9 113.69(14)
C5 C10 C9 105.21(12)
C12 C11 C9 113.03(15)
C12 C11 H11A 109.0
C9 C11 H11A 109.0
C12 C11 H11B 109.0
C9 C11 H11B 109.0
H11A C11 H11B 107.8
C13 C12 C11 126.15(17)
C13 C12 H12 116.9
C11 C12 H12 116.9
C12 C13 C18 118.38(16)
C12 C13 C14 121.07(16)
C18 C13 C14 120.44(15)
C13 C14 C27 107.14(15)
C13 C14 C15 110.54(15)
C27 C14 C15 106.95(15)
C13 C14 C8 109.12(13)
C27 C14 C8 112.46(14)
C15 C14 C8 110.56(15)
C16 C15 C14 114.25(16)
C16 C15 H15A 108.7
C14 C15 H15A 108.7
C16 C15 H15B 108.7
C14 C15 H15B 108.7
H15A C15 H15B 107.6
C15 C16 C17 112.09(16)
C15 C16 H16A 109.2
C17 C16 H16A 109.2
C15 C16 H16B 109.2
C17 C16 H16B 109.2
H16A C16 H16B 107.9
C28 C17 C16 109.99(19)
C28 C17 C22 108.65(18)
C16 C17 C22 111.43(17)
C28 C17 C18 109.13(18)
C16 C17 C18 109.89(17)
C22 C17 C18 107.69(16)
C13 C18 C19 112.44(16)
C13 C18 C17 113.54(15)
C19 C18 C17 112.79(16)
C13 C18 H18 105.7
C19 C18 H18 105.7
C17 C18 H18 105.7
C20 C19 C18 115.01(17)
C20 C19 H19A 108.5
C18 C19 H19A 108.5
C20 C19 H19B 108.5
C18 C19 H19B 108.5
H19A C19 H19B 107.5
C30 C20 C29 114.42(19)
C30 C20 C21 114.71(19)
C29 C20 C21 99.26(19)
C30 C20 C19 110.47(18)
C29 C20 C19 109.86(17)
C21 C20 C19 107.46(18)
C22 C21 C20 99.55(18)
C22 C21 H21A 111.9
C20 C21 H21A 111.9
C22 C21 H21B 111.9
C20 C21 H21B 111.9
H21A C21 H21B 109.6
O3 C22 C21 103.34(18)
O3 C22 C17 108.16(18)
C21 C22 C17 114.57(18)
O3 C22 H22 110.2
C21 C22 H22 110.2
C17 C22 H22 110.2
C4 C23 H23A 109.5
C4 C23 H23B 109.5
H23A C23 H23B 109.5
C4 C23 H23C 109.5
H23A C23 H23C 109.5
H23B C23 H23C 109.5
O2 C24 C4 112.79(18)
O2 C24 H24A 109.0
C4 C24 H24A 109.0
O2 C24 H24B 109.0
C4 C24 H24B 109.0
H24A C24 H24B 107.8
C10 C25 H25A 109.5
C10 C25 H25B 109.5
H25A C25 H25B 109.5
C10 C25 H25C 109.5
H25A C25 H25C 109.5
H25B C25 H25C 109.5
C8 C26 H26A 109.5
C8 C26 H26B 109.5
H26A C26 H26B 109.5
C8 C26 H26C 109.5
H26A C26 H26C 109.5
H26B C26 H26C 109.5
C14 C27 H27A 109.5
C14 C27 H27B 109.5
H27A C27 H27B 109.5
C14 C27 H27C 109.5
H27A C27 H27C 109.5
H27B C27 H27C 109.5
C17 C28 H28A 109.5
C17 C28 H28B 109.5
H28A C28 H28B 109.5
C17 C28 H28C 109.5
H28A C28 H28C 109.5
H28B C28 H28C 109.5
O4 C29 O3 110.71(19)
O4 C29 C20 110.70(18)
O3 C29 C20 106.14(19)
O4 C29 H29 109.7
O3 C29 H29 109.7
C20 C29 H29 109.7
C20 C30 H30A 109.5
C20 C30 H30B 109.5
H30A C30 H30B 109.5
C20 C30 H30C 109.5
H30A C30 H30C 109.5
H30B C30 H30C 109.5
O4 C31 H31A 109.5
O4 C31 H31B 109.5
H31A C31 H31B 109.5
O4 C31 H31C 109.5
H31A C31 H31C 109.5
H31B C31 H31C 109.5
C3 O1 H1 109.5
C24 O2 H2 109.5
C29 O3 C22 108.71(17)
C29 O4 C31 113.7(2)

loop_
_geom_bond_atom_site_label_1
_geom_bond_atom_site_label_2
_geom_bond_distance
C1 C2 1.525(2)
C1 C10 1.536(3)
C1 H1A 0.9700
C1 H1B 0.9700
C2 C3 1.505(3)
C2 H2A 0.9700
C2 H2B 0.9700
C3 O1 1.436(2)
C3 C4 1.533(3)
C3 H3 0.9800
C4 C23 1.538(3)
C4 C24 1.538(2)
C4 C5 1.563(2)
C5 C6 1.523(3)
C5 C10 1.558(2)
C5 H5 0.9800
C6 C7 1.518(2)
C6 H6A 0.9700
C6 H6B 0.9700
C7 C8 1.540(3)
C7 H7A 0.9700
C7 H7B 0.9700
C8 C26 1.535(3)
C8 C9 1.558(3)
C8 C14 1.591(2)
C9 C11 1.529(2)
C9 C10 1.576(2)
C9 H9 0.9800
C10 C25 1.544(2)
C11 C12 1.504(2)
C11 H11A 0.9700
C11 H11B 0.9700
C12 C13 1.322(3)
C12 H12 0.9300
C13 C18 1.523(2)
C13 C14 1.539(3)
C14 C27 1.546(3)
C14 C15 1.547(3)
C15 C16 1.524(2)
C15 H15A 0.9700
C15 H15B 0.9700
C16 C17 1.536(3)
C16 H16A 0.9700
C16 H16B 0.9700
C17 C28 1.525(3)
C17 C22 1.538(3)
C17 C18 1.547(3)
C18 C19 1.543(3)
C18 H18 0.9800
C19 C20 1.540(2)
C19 H19A 0.9700
C19 H19B 0.9700
C20 C30 1.521(3)
C20 C29 1.521(3)
C20 C21 1.526(4)
C21 C22 1.512(3)
C21 H21A 0.9700
C21 H21B 0.9700
C22 O3 1.445(3)
C22 H22 0.9800
C23 H23A 0.9600
C23 H23B 0.9600
C23 H23C 0.9600
C24 O2 1.439(2)
C24 H24A 0.9700
C24 H24B 0.9700
C25 H25A 0.9600
C25 H25B 0.9600
C25 H25C 0.9600
C26 H26A 0.9600
C26 H26B 0.9600
C26 H26C 0.9600
C27 H27A 0.9600
C27 H27B 0.9600
C27 H27C 0.9600
C28 H28A 0.9600
C28 H28B 0.9600
C28 H28C 0.9600
C29 O4 1.392(2)
C29 O3 1.425(3)
C29 H29 0.9800
C30 H30A 0.9600
C30 H30B 0.9600
C30 H30C 0.9600
C31 O4 1.428(3)
C31 H31A 0.9600
C31 H31B 0.9600
C31 H31C 0.9600
O1 H1 0.8200
O2 H2 0.8200

loop_
_geom_torsion_atom_site_label_1
_geom_torsion_atom_site_label_2
_geom_torsion_atom_site_label_3
_geom_torsion_atom_site_label_4
_geom_torsion
C10 C1 C2 C3 -59.2(2)
C1 C2 C3 O1 -172.56(16)
C1 C2 C3 C4 60.6(2)
O1 C3 C4 C23 65.37(19)
C2 C3 C4 C23 -169.62(14)
O1 C3 C4 C24 -53.8(2)
C2 C3 C4 C24 71.2(2)
O1 C3 C4 C5 -177.77(14)
C2 C3 C4 C5 -52.76(19)
C3 C4 C5 C6 -179.79(15)
C23 C4 C5 C6 -63.3(2)
C24 C4 C5 C6 56.4(2)
C3 C4 C5 C10 47.7(2)
C23 C4 C5 C10 164.24(17)
C24 C4 C5 C10 -76.1(2)
C10 C5 C6 C7 -65.53(18)
C4 C5 C6 C7 158.08(15)
C5 C6 C7 C8 55.3(2)
C6 C7 C8 C26 78.1(2)
C6 C7 C8 C9 -43.2(2)
C6 C7 C8 C14 -161.37(16)
C26 C8 C9 C11 56.74(19)
C7 C8 C9 C11 176.52(15)
C14 C8 C9 C11 -63.86(18)
C26 C8 C9 C10 -75.36(19)
C7 C8 C9 C10 44.4(2)
C14 C8 C9 C10 164.04(13)
C2 C1 C10 C25 -72.63(19)
C2 C1 C10 C5 50.9(2)
C2 C1 C10 C9 164.62(14)
C6 C5 C10 C1 177.58(14)
C4 C5 C10 C1 -47.4(2)
C6 C5 C10 C25 -63.16(19)
C4 C5 C10 C25 71.9(2)
C6 C5 C10 C9 62.05(17)
C4 C5 C10 C9 -162.93(15)
C11 C9 C10 C1 59.51(19)
C8 C9 C10 C1 -169.77(15)
C11 C9 C10 C25 -59.0(2)
C8 C9 C10 C25 71.69(19)
C11 C9 C10 C5 175.59(16)
C8 C9 C10 C5 -53.69(19)
C8 C9 C11 C12 39.5(2)
C10 C9 C11 C12 173.60(16)
C9 C11 C12 C13 -7.8(3)
C11 C12 C13 C18 177.64(19)
C11 C12 C13 C14 1.3(3)
C12 C13 C14 C27 96.1(2)
C18 C13 C14 C27 -80.2(2)
C12 C13 C14 C15 -147.70(18)
C18 C13 C14 C15 36.0(2)
C12 C13 C14 C8 -25.9(2)
C18 C13 C14 C8 157.81(15)
C26 C8 C14 C13 -65.18(19)
C7 C8 C14 C13 175.57(16)
C9 C8 C14 C13 55.63(18)
C26 C8 C14 C27 176.08(17)
C7 C8 C14 C27 56.8(2)
C9 C8 C14 C27 -63.11(18)
C26 C8 C14 C15 56.60(19)
C7 C8 C14 C15 -62.65(19)
C9 C8 C14 C15 177.41(15)
C13 C14 C15 C16 -44.3(2)
C27 C14 C15 C16 72.0(2)
C8 C14 C15 C16 -165.23(16)
C14 C15 C16 C17 58.2(2)
C15 C16 C17 C28 62.0(2)
C15 C16 C17 C22 -177.41(18)
C15 C16 C17 C18 -58.1(2)
C12 C13 C18 C19 -86.0(2)
C14 C13 C18 C19 90.3(2)
C12 C13 C18 C17 144.39(19)
C14 C13 C18 C17 -39.2(2)
C28 C17 C18 C13 -72.9(2)
C16 C17 C18 C13 47.8(2)
C22 C17 C18 C13 169.31(17)
C28 C17 C18 C19 157.69(18)
C16 C17 C18 C19 -81.6(2)
C22 C17 C18 C19 39.9(2)
C13 C18 C19 C20 -173.12(17)
C17 C18 C19 C20 -43.2(2)
C18 C19 C20 C30 -175.1(2)
C18 C19 C20 C29 -47.9(3)
C18 C19 C20 C21 59.1(2)
C30 C20 C21 C22 168.12(19)
C29 C20 C21 C22 45.70(18)
C19 C20 C21 C22 -68.6(2)
C20 C21 C22 O3 -42.97(19)
C20 C21 C22 C17 74.5(2)
C28 C17 C22 O3 -63.7(2)
C16 C17 C22 O3 175.02(18)
C18 C17 C22 O3 54.4(2)
C28 C17 C22 C21 -178.3(2)
C16 C17 C22 C21 60.4(2)
C18 C17 C22 C21 -60.2(2)
C3 C4 C24 O2 57.3(2)
C23 C4 C24 O2 -61.5(2)
C5 C4 C24 O2 178.72(16)
C30 C20 C29 O4 -35.9(3)
C21 C20 C29 O4 86.7(2)
C19 C20 C29 O4 -160.85(19)
C30 C20 C29 O3 -156.13(19)
C21 C20 C29 O3 -33.5(2)
C19 C20 C29 O3 79.0(2)
O4 C29 O3 C22 -113.02(19)
C20 C29 O3 C22 7.2(2)
C21 C22 O3 C29 22.8(2)
C17 C22 O3 C29 -99.1(2)
O3 C29 O4 C31 -66.4(3)
C20 C29 O4 C31 176.1(2)
